data_4337659
loop_
_publ_author_name
'Wang, Guangmei'
'Valldor, Martin'
'Spielberg, Eike T.'
'Mudring, Anja-Verena'

_publ_section_title
;
 Ionothermal Synthesis, Crystal Structure, and Magnetic Study of Co2PO4OH
 Isostructural with Caminite.
;
_journal_issue 6
_journal_name_full 'Inorganic chemistry'
_journal_page_first 3072
_journal_page_last 3077
_journal_paper_doi 10.1021/ic4029904
_journal_volume 53
_journal_year 2014
_chemical_formula_sum 'Co8 H4 O20 P4'
_chemical_formula_weight 919.35
_chemical_name_systematic
; 
 ? 
;
_space_group_IT_number 141
_symmetry_cell_setting tetragonal
_symmetry_space_group_name_Hall '-I 4bd 2'
_symmetry_space_group_name_H-M 'I 41/a m d :2'
_atom_sites_solution_primary direct
_atom_sites_solution_secondary difmap
_audit_creation_method SHELXL-97
_cell_angle_alpha 90.00
_cell_angle_beta 90.00
_cell_angle_gamma 90.00
_cell_formula_units_Z 1
_cell_length_a 5.2713(7)
_cell_length_b 5.2713(7)
_cell_length_c 12.907(3)
_cell_measurement_temperature 293(2)
_cell_volume 358.64(11)
_computing_structure_refinement 'SHELXL-97 (Sheldrick, 1997)'
_computing_structure_solution 'SHELXS-97 (Sheldrick, 1990)'
_diffrn_ambient_temperature 293(2)
_diffrn_measured_fraction_theta_full 1.000
_diffrn_measured_fraction_theta_max 1.000
_diffrn_radiation_monochromator graphite
_diffrn_radiation_source 'fine-focus sealed tube'
_diffrn_radiation_type MoK\a
_diffrn_radiation_wavelength 0.71073
_diffrn_reflns_av_R_equivalents 0.0647
_diffrn_reflns_av_sigmaI/netI 0.0290
_diffrn_reflns_limit_h_max 7
_diffrn_reflns_limit_h_min -6
_diffrn_reflns_limit_k_max 6
_diffrn_reflns_limit_k_min -6
_diffrn_reflns_limit_l_max 16
_diffrn_reflns_limit_l_min -16
_diffrn_reflns_number 1535
_diffrn_reflns_theta_full 27.43
_diffrn_reflns_theta_max 27.43
_diffrn_reflns_theta_min 4.18
_exptl_absorpt_coefficient_mu 9.584
_exptl_crystal_density_diffrn 4.257
_exptl_crystal_density_method 'not measured'
_exptl_crystal_F_000 440
_refine_diff_density_max 2.700
_refine_diff_density_min -1.344
_refine_diff_density_rms 0.538
_refine_ls_extinction_method none
_refine_ls_goodness_of_fit_ref 1.184
_refine_ls_matrix_type full
_refine_ls_number_parameters 15
_refine_ls_number_reflns 130
_refine_ls_number_restraints 6
_refine_ls_restrained_S_all 1.163
_refine_ls_R_factor_all 0.0893
_refine_ls_R_factor_gt 0.0867
_refine_ls_shift/su_max 0.001
_refine_ls_shift/su_mean 0.000
_refine_ls_structure_factor_coef Fsqd
_refine_ls_weighting_details 'calc w=1/[\s^2^(Fo^2^)+(0.1990P)^2^+2.3368P] where P=(Fo^2^+2Fc^2^)/3'
_refine_ls_weighting_scheme calc
_refine_ls_wR_factor_gt 0.2494
_refine_ls_wR_factor_ref 0.2540
_reflns_number_gt 120
_reflns_number_total 130
_reflns_threshold_expression >2sigma(I)
_cod_data_source_file ic4029904_si_001.cif
_cod_data_source_block 1
_cod_original_sg_symbol_H-M I41/AMD
_cod_database_code 4337659

loop_
_symmetry_equiv_pos_as_xyz
'x, y, z'
'-y+1/4, x+3/4, z+1/4'
'-x+1/2, -y, z+1/2'
'y+1/4, -x+1/4, z+3/4'
'x, -y, -z'
'y+1/4, x+3/4, -z+1/4'
'-x+1/2, y, -z+1/2'
'-y+1/4, -x+1/4, -z+3/4'
'x+1/2, y+1/2, z+1/2'
'-y+3/4, x+5/4, z+3/4'
'-x+1, -y+1/2, z+1'
'y+3/4, -x+3/4, z+5/4'
'x+1/2, -y+1/2, -z+1/2'
'y+3/4, x+5/4, -z+3/4'
'-x+1, y+1/2, -z+1'
'-y+3/4, -x+3/4, -z+5/4'
'-x, -y, -z'
'y-1/4, -x-3/4, -z-1/4'
'x-1/2, y, -z-1/2'
'-y-1/4, x-1/4, -z-3/4'
'-x, y, z'
'-y-1/4, -x-3/4, z-1/4'
'x-1/2, -y, z-1/2'
'y-1/4, x-1/4, z-3/4'
'-x+1/2, -y+1/2, -z+1/2'
'y+1/4, -x-1/4, -z+1/4'
'x, y+1/2, -z'
'-y+1/4, x+1/4, -z-1/4'
'-x+1/2, y+1/2, z+1/2'
'-y+1/4, -x-1/4, z+1/4'
'x, -y+1/2, z'
'y+1/4, x+1/4, z-1/4'

loop_
_atom_site_label
_atom_site_type_symbol
_atom_site_fract_x
_atom_site_fract_y
_atom_site_fract_z
_atom_site_U_iso_or_equiv
_atom_site_adp_type
_atom_site_occupancy
_atom_site_symmetry_multiplicity
_atom_site_calc_flag
_atom_site_refinement_flags
Co1 Co -0.7500 -0.2500 0.2500 0.0318(14) Uani 1 4 d S
P1 P -0.5000 -0.7500 0.1250 0.0090(15) Uani 1 8 d S
O1 O -0.5000 -0.5172(16) 0.1931(8) 0.016(2) Uani 1 2 d SU
O1H O -1.0000 -0.2500 0.1250 0.010(3) Uani 1 8 d S

loop_
_atom_site_aniso_label
_atom_site_aniso_U_11
_atom_site_aniso_U_22
_atom_site_aniso_U_33
_atom_site_aniso_U_23
_atom_site_aniso_U_13
_atom_site_aniso_U_12
Co1 0.054(2) 0.0236(18) 0.0181(19) 0.000 -0.0004(13) 0.000
P1 0.0105(19) 0.0105(19) 0.006(3) 0.000 0.000 0.000
O1 0.024(4) 0.012(4) 0.013(4) -0.011(3) 0.000 0.000
O1H 0.013(5) 0.013(5) 0.003(6) 0.000 0.000 0.000

loop_
_atom_type_symbol
_atom_type_description
_atom_type_scat_dispersion_real
_atom_type_scat_dispersion_imag
_atom_type_scat_source
Co Co 0.3494 0.9721 'International Tables Vol C Tables 4.2.6.8 and 6.1.1.4'
H H 0.0000 0.0000 'International Tables Vol C Tables 4.2.6.8 and 6.1.1.4'
O O 0.0106 0.0060 'International Tables Vol C Tables 4.2.6.8 and 6.1.1.4'
P P 0.1023 0.0942 'International Tables Vol C Tables 4.2.6.8 and 6.1.1.4'

loop_
_geom_angle_atom_site_label_1
_geom_angle_atom_site_label_2
_geom_angle_atom_site_label_3
_geom_angle
_geom_angle_site_symmetry_1
_geom_angle_site_symmetry_3
O1 Co1 O1 180.0(5) 19_556 11_344
O1 Co1 O1 93.9(4) 19_556 .
O1 Co1 O1 86.1(4) 11_344 .
O1 Co1 O1 86.1(4) 19_556 25_345
O1 Co1 O1 93.9(4) 11_344 25_345
O1 Co1 O1 180.0(5) . 25_345
O1 Co1 O1H 97.4(2) 19_556 25_345
O1 Co1 O1H 82.6(2) 11_344 25_345
O1 Co1 O1H 82.6(2) . 25_345
O1 Co1 O1H 97.4(2) 25_345 25_345
O1 Co1 O1H 82.6(2) 19_556 .
O1 Co1 O1H 97.4(2) 11_344 .
O1 Co1 O1H 97.4(2) . .
O1 Co1 O1H 82.6(2) 25_345 .
O1H Co1 O1H 180.0 25_345 .
O1 Co1 Co1 129.69(14) 19_556 11_344
O1 Co1 Co1 50.31(14) 11_344 11_344
O1 Co1 Co1 50.31(15) . 11_344
O1 Co1 Co1 129.69(15) 25_345 11_344
O1H Co1 Co1 50.758(7) 25_345 11_344
O1H Co1 Co1 129.242(8) . 11_344
O1 Co1 Co1 50.31(14) 19_556 11_244
O1 Co1 Co1 129.69(14) 11_344 11_244
O1 Co1 Co1 129.69(15) . 11_244
O1 Co1 Co1 50.31(15) 25_345 11_244
O1H Co1 Co1 129.242(7) 25_345 11_244
O1H Co1 Co1 50.758(8) . 11_244
Co1 Co1 Co1 180.0 11_344 11_244
O1 P1 O1 109.8(4) . 20_456
O1 P1 O1 108.7(8) . 11_334
O1 P1 O1 109.8(4) 20_456 11_334
O1 P1 O1 109.8(4) . 26_545
O1 P1 O1 108.7(8) 20_456 26_545
O1 P1 O1 109.8(4) 11_334 26_545
P1 O1 Co1 139.63(19) . 11_344
P1 O1 Co1 139.63(19) . .
Co1 O1 Co1 79.4(3) 11_344 .
Co1 O1H Co1 126.857(9) 10_344 .
Co1 O1H Co1 78.485(15) 10_344 4_444
Co1 O1H Co1 126.857(9) . 4_444
Co1 O1H Co1 126.857(9) 10_344 11_244
Co1 O1H Co1 78.485(15) . 11_244
Co1 O1H Co1 126.857(9) 4_444 11_244

loop_
_geom_bond_atom_site_label_1
_geom_bond_atom_site_label_2
_geom_bond_distance
_geom_bond_site_symmetry_2
Co1 O1 2.064(6) 19_556
Co1 O1 2.064(6) 11_344
Co1 O1 2.064(6) .
Co1 O1 2.064(6) 25_345
Co1 O1H 2.0832(3) 25_345
Co1 O1H 2.0832(3) .
Co1 Co1 2.6356(4) 11_344
Co1 Co1 2.6356(4) 11_244
P1 O1 1.510(8) .
P1 O1 1.510(8) 20_456
P1 O1 1.510(8) 11_334
P1 O1 1.510(8) 26_545
O1 Co1 2.064(6) 11_344
O1H Co1 2.0832(3) 10_344
O1H Co1 2.0832(3) 4_444
O1H Co1 2.0832(3) 11_244
